data_7207078
loop_
_publ_author_name
'Qu, Ling-Ling'
'Zhu, You-Long'
'Zhang, Jun'
'Li, Yi-Zhi'
'Du, Hong-Bin'
'You, Xiao-Zeng'

_publ_section_title
;
 Structural diversity and properties of coordination polymers built from a
 semi-rigid tetradentenate carboxylic acid
;
_journal_issue 3
_journal_name_full CrystEngComm
_journal_page_first 824
_journal_paper_doi 10.1039/c1ce05931a
_journal_volume 14
_journal_year 2012
_chemical_formula_sum 'C24 H20 O12 Zn'
_chemical_formula_weight 565.77
_chemical_name_systematic
;
?
;
_space_group_IT_number 2
_symmetry_cell_setting triclinic
_symmetry_space_group_name_Hall '-P 1'
_symmetry_space_group_name_H-M 'P -1'
_atom_sites_solution_hydrogens geom
_atom_sites_solution_primary direct
_atom_sites_solution_secondary difmap
_audit_creation_method SHELXL-97
_cell_angle_alpha 85.113(3)
_cell_angle_beta 88.303(4)
_cell_angle_gamma 88.893(4)
_cell_formula_units_Z 2
_cell_length_a 7.664(2)
_cell_length_b 7.924(2)
_cell_length_c 19.461(5)
_cell_measurement_temperature 291(2)
_cell_measurement_theta_max 26.00
_cell_measurement_theta_min 2.10
_cell_volume 1176.9(5)
_computing_cell_refinement SMART
_computing_data_collection 'SMART (Bruker, 2000)'
_computing_data_reduction SAINT
_computing_molecular_graphics SHELXTL
_computing_publication_material SHELXTL
_computing_structure_refinement 'SHELXL-97 (Sheldrick, 1997)'
_computing_structure_solution 'SHELXS-97 (Sheldrick, 1990)'
_diffrn_ambient_temperature 291(2)
_diffrn_measured_fraction_theta_full 0.981
_diffrn_measured_fraction_theta_max 0.981
_diffrn_measurement_device_type 'Bruker Smart Apex CCD area detector'
_diffrn_measurement_method 'phi and omega scans'
_diffrn_radiation_monochromator graphite
_diffrn_radiation_source 'fine-focus sealed tube'
_diffrn_radiation_type MoK\a
_diffrn_radiation_wavelength 0.71073
_diffrn_reflns_av_R_equivalents 0.0277
_diffrn_reflns_av_sigmaI/netI 0.0553
_diffrn_reflns_limit_h_max 9
_diffrn_reflns_limit_h_min -8
_diffrn_reflns_limit_k_max 9
_diffrn_reflns_limit_k_min -8
_diffrn_reflns_limit_l_max 23
_diffrn_reflns_limit_l_min -19
_diffrn_reflns_number 6511
_diffrn_reflns_theta_full 26.00
_diffrn_reflns_theta_max 26.00
_diffrn_reflns_theta_min 2.10
_exptl_absorpt_coefficient_mu 1.111
_exptl_absorpt_correction_T_max 0.7921
_exptl_absorpt_correction_T_min 0.7461
_exptl_absorpt_correction_type multi-scan
_exptl_crystal_density_diffrn 1.597
_exptl_crystal_density_method 'not measured'
_exptl_crystal_F_000 580
_exptl_crystal_size_max 0.28
_exptl_crystal_size_mid 0.24
_exptl_crystal_size_min 0.22
_refine_diff_density_max 0.390
_refine_diff_density_min -0.519
_refine_diff_density_rms 0.073
_refine_ls_extinction_method none
_refine_ls_goodness_of_fit_ref 1.077
_refine_ls_hydrogen_treatment constr
_refine_ls_matrix_type full
_refine_ls_number_parameters 334
_refine_ls_number_reflns 4548
_refine_ls_number_restraints 0
_refine_ls_restrained_S_all 1.077
_refine_ls_R_factor_all 0.0703
_refine_ls_R_factor_gt 0.0526
_refine_ls_shift/su_max 0.000
_refine_ls_shift/su_mean 0.000
_refine_ls_structure_factor_coef Fsqd
_refine_ls_weighting_details 'calc w=1/[\s^2^(Fo^2^)+(0.0582P)^2^+0.6905P] where P=(Fo^2^+2Fc^2^)/3'
_refine_ls_weighting_scheme calc
_refine_ls_wR_factor_gt 0.1201
_refine_ls_wR_factor_ref 0.1242
_reflns_number_gt 3456
_reflns_number_total 4548
_reflns_threshold_expression >2sigma(I)
_cod_data_source_file c1ce05931a.txt
_cod_data_source_block 1
_cod_original_sg_symbol_H-M p_-1
_cod_database_code 7207078

loop_
_symmetry_equiv_pos_as_xyz
'x, y, z'
'-x, -y, -z'

loop_
_atom_site_label
_atom_site_type_symbol
_atom_site_fract_x
_atom_site_fract_y
_atom_site_fract_z
_atom_site_U_iso_or_equiv
_atom_site_adp_type
_atom_site_occupancy
_atom_site_symmetry_multiplicity
_atom_site_calc_flag
_atom_site_refinement_flags
C1 C 0.2494(5) 0.0056(4) 0.31072(17) 0.0326(7) Uani 1 1 d .
C2 C 0.1756(5) -0.1498(5) 0.31234(19) 0.0382(8) Uani 1 1 d .
H2 H 0.1396 -0.2050 0.3543 0.046 Uiso 1 1 calc R
C3 C 0.1539(5) -0.2263(5) 0.25160(19) 0.0358(8) Uani 1 1 d .
C4 C 0.1963(5) -0.1450(5) 0.18778(18) 0.0361(8) Uani 1 1 d .
H4 H 0.1746 -0.1942 0.1472 0.043 Uiso 1 1 calc R
C5 C 0.2736(5) 0.0155(4) 0.18643(18) 0.0328(7) Uani 1 1 d .
C6 C 0.2970(5) 0.0898(4) 0.24627(19) 0.0363(8) Uani 1 1 d .
H6 H 0.3448 0.1971 0.2445 0.044 Uiso 1 1 calc R
C7 C 0.0689(5) -0.3943(4) 0.25416(19) 0.0344(8) Uani 1 1 d .
C8 C 0.2791(5) 0.0872(5) 0.37531(19) 0.0388(9) Uani 1 1 d .
C9 C 0.3342(5) 0.0306(5) 0.06403(19) 0.0424(9) Uani 1 1 d .
H9A H 0.3877 -0.0809 0.0726 0.051 Uiso 1 1 calc R
H9B H 0.4093 0.0964 0.0314 0.051 Uiso 1 1 calc R
C10 C 0.1598(5) 0.0119(5) 0.03185(19) 0.0390(8) Uani 1 1 d .
C11 C 0.1446(5) -0.1011(5) -0.01603(18) 0.0360(8) Uani 1 1 d .
H11 H 0.2399 -0.1690 -0.0271 0.043 Uiso 1 1 calc R
C12 C -0.0150(5) -0.1161(5) -0.04914(19) 0.0391(8) Uani 1 1 d .
H12 H -0.0253 -0.1936 -0.0820 0.047 Uiso 1 1 calc R
C13 C 0.6034(5) 0.6633(5) 0.40128(16) 0.0356(8) Uani 1 1 d .
C14 C 0.6475(5) 0.7594(4) 0.33233(18) 0.0354(8) Uani 1 1 d .
C15 C 0.6106(5) 0.6892(4) 0.27306(17) 0.0323(7) Uani 1 1 d .
H15 H 0.5613 0.5825 0.2752 0.039 Uiso 1 1 calc R
C16 C 0.6472(5) 0.7786(4) 0.20769(18) 0.0328(7) Uani 1 1 d .
C17 C 0.7218(4) 0.9404(5) 0.20537(18) 0.0332(8) Uani 1 1 d .
H17 H 0.7465 1.0019 0.1635 0.040 Uiso 1 1 calc R
C18 C 0.7572(4) 1.0050(4) 0.26757(18) 0.0318(7) Uani 1 1 d .
C19 C 0.7214(5) 0.9181(4) 0.33053(18) 0.0336(8) Uani 1 1 d .
H19 H 0.7464 0.9651 0.3712 0.040 Uiso 1 1 calc R
C20 C 0.8382(4) 1.1766(4) 0.26549(18) 0.0307(7) Uani 1 1 d .
C21 C 0.5471(5) 0.5534(4) 0.14339(19) 0.0350(8) Uani 1 1 d .
H21A H 0.4361 0.5424 0.1685 0.042 Uiso 1 1 calc R
H22B H 0.6284 0.4697 0.1639 0.042 Uiso 1 1 calc R
C22 C 0.5248(5) 0.5277(5) 0.0700(2) 0.0411(9) Uani 1 1 d .
C23 C 0.3614(6) 0.4893(5) 0.0458(2) 0.0454(10) Uani 1 1 d .
H23 H 0.2658 0.4832 0.0765 0.055 Uiso 1 1 calc R
C24 C 0.3375(5) 0.4598(5) -0.02304(19) 0.0420(9) Uani 1 1 d .
H24 H 0.2278 0.4315 -0.0372 0.050 Uiso 1 1 calc R
O1 O 0.2384(4) 0.0189(4) 0.43195(14) 0.0446(7) Uani 1 1 d .
O2 O 0.3486(4) 0.2328(4) 0.36715(15) 0.0489(7) Uani 1 1 d .
O3 O 0.0322(4) -0.4672(3) 0.31761(15) 0.0463(7) Uani 1 1 d .
H3A H 0.0011 -0.5810 0.3104 0.069 Uiso 1 1 d R
O4 O 0.0461(3) -0.4579(4) 0.19666(13) 0.0424(6) Uani 1 1 d .
O5 O 0.3246(3) 0.1112(3) 0.12797(13) 0.0414(6) Uani 1 1 d .
O6 O 0.5419(4) 0.5233(4) 0.39939(13) 0.0438(6) Uani 1 1 d .
O7 O 0.6339(4) 0.7336(3) 0.45366(13) 0.0430(6) Uani 1 1 d .
O8 O 0.8699(3) 1.2335(4) 0.32378(13) 0.0428(6) Uani 1 1 d .
O9 O 0.8718(3) 1.2512(3) 0.20280(13) 0.0425(6) Uani 1 1 d .
H9C H 0.9201 1.3587 0.2105 0.064 Uiso 1 1 d R
O10 O 0.6152(3) 0.7251(3) 0.14631(12) 0.0341(6) Uani 1 1 d .
O11 O 0.1715(4) 0.4851(4) 0.44963(15) 0.0528(7) Uani 1 1 d .
H11B H 0.1885 0.5676 0.4195 0.063 Uiso 1 1 d R
H11C H 0.0944 0.4242 0.4338 0.063 Uiso 1 1 d R
O12 O 0.6560(4) 0.2086(4) 0.46107(15) 0.0565(8) Uani 1 1 d .
H12D H 0.7355 0.2519 0.4251 0.085 Uiso 1 1 d R
H12F H 0.7024 0.2263 0.5051 0.085 Uiso 1 1 d R
Zn1 Zn 0.41274(6) 0.33766(6) 0.44978(2) 0.03780(15) Uani 1 1 d .

loop_
_atom_site_aniso_label
_atom_site_aniso_U_11
_atom_site_aniso_U_22
_atom_site_aniso_U_33
_atom_site_aniso_U_23
_atom_site_aniso_U_13
_atom_site_aniso_U_12
C1 0.0433(19) 0.0320(19) 0.0244(16) -0.0083(13) -0.0122(14) -0.0042(15)
C2 0.043(2) 0.041(2) 0.0326(18) -0.0092(15) -0.0013(15) -0.0126(16)
C3 0.0330(18) 0.034(2) 0.042(2) -0.0119(16) -0.0070(15) -0.0027(15)
C4 0.048(2) 0.033(2) 0.0293(18) -0.0085(14) -0.0066(15) -0.0057(16)
C5 0.0408(19) 0.0270(18) 0.0312(18) -0.0039(13) -0.0060(14) -0.0061(15)
C6 0.048(2) 0.0229(18) 0.0391(19) -0.0065(14) -0.0103(16) -0.0058(15)
C7 0.0391(19) 0.0258(18) 0.039(2) -0.0053(15) 0.0005(15) -0.0031(14)
C8 0.042(2) 0.044(2) 0.035(2) -0.0192(17) -0.0072(15) -0.0120(17)
C9 0.046(2) 0.049(2) 0.0317(19) -0.0001(17) 0.0033(16) -0.0098(18)
C10 0.046(2) 0.038(2) 0.0333(19) -0.0015(15) -0.0003(15) -0.0063(16)
C11 0.040(2) 0.035(2) 0.0330(18) -0.0060(15) 0.0065(15) -0.0007(15)
C12 0.042(2) 0.039(2) 0.038(2) -0.0143(16) -0.0009(15) 0.0020(16)
C13 0.043(2) 0.046(2) 0.0174(16) 0.0020(14) -0.0071(13) -0.0139(16)
C14 0.047(2) 0.0271(18) 0.0324(18) 0.0009(14) -0.0033(15) -0.0080(15)
C15 0.0407(19) 0.0262(18) 0.0308(17) -0.0052(14) -0.0025(14) -0.0046(14)
C16 0.0347(18) 0.0284(18) 0.0360(18) -0.0047(14) -0.0020(14) -0.0072(14)
C17 0.0358(18) 0.0324(19) 0.0301(17) 0.0057(14) -0.0001(14) -0.0073(14)
C18 0.0314(17) 0.0305(18) 0.0341(18) -0.0046(14) -0.0014(14) -0.0081(14)
C19 0.045(2) 0.0274(18) 0.0308(17) -0.0125(14) -0.0069(14) -0.0082(15)
C20 0.0278(16) 0.0284(17) 0.0358(19) 0.0005(14) -0.0024(13) -0.0112(13)
C21 0.0392(19) 0.0264(18) 0.041(2) -0.0082(15) -0.0098(15) -0.0101(15)
C22 0.054(2) 0.034(2) 0.0359(19) -0.0003(15) -0.0093(17) -0.0104(17)
C23 0.053(2) 0.050(2) 0.036(2) -0.0164(18) 0.0064(17) -0.0142(19)
C24 0.045(2) 0.052(2) 0.0315(19) -0.0162(17) -0.0010(15) -0.0029(17)
O1 0.0472(15) 0.0502(17) 0.0381(15) -0.0106(12) -0.0012(12) -0.0140(13)
O2 0.0480(16) 0.0515(18) 0.0494(17) -0.0100(13) -0.0088(13) -0.0165(13)
O3 0.0500(16) 0.0358(15) 0.0527(17) 0.0012(13) -0.0038(13) -0.0119(12)
O4 0.0485(15) 0.0498(16) 0.0313(13) -0.0159(12) 0.0055(11) -0.0150(12)
O5 0.0433(15) 0.0425(15) 0.0386(14) -0.0022(12) -0.0038(11) -0.0090(12)
O6 0.0538(16) 0.0446(16) 0.0332(14) -0.0005(12) -0.0011(11) -0.0158(13)
O7 0.0576(17) 0.0390(15) 0.0331(14) -0.0001(11) -0.0095(12) -0.0204(12)
O8 0.0485(15) 0.0449(16) 0.0366(14) -0.0120(12) 0.0053(11) -0.0140(12)
O9 0.0458(15) 0.0371(15) 0.0441(15) 0.0018(12) -0.0018(12) -0.0128(12)
O10 0.0332(13) 0.0385(14) 0.0319(13) -0.0059(10) -0.0021(10) -0.0166(11)
O11 0.0561(17) 0.0576(19) 0.0461(16) -0.0119(14) -0.0058(13) 0.0002(15)
O12 0.0648(19) 0.0567(19) 0.0423(16) 0.0203(14) 0.0159(14) 0.0133(15)
Zn1 0.0450(3) 0.0388(3) 0.0301(2) -0.00153(17) -0.00226(16) -0.01698(18)

loop_
_atom_type_symbol
_atom_type_description
_atom_type_scat_dispersion_real
_atom_type_scat_dispersion_imag
_atom_type_scat_source
C C 0.0033 0.0016 'International Tables Vol C Tables 4.2.6.8 and 6.1.1.4'
O O 0.0106 0.0060 'International Tables Vol C Tables 4.2.6.8 and 6.1.1.4'
Zn Zn 0.2839 1.4301 'International Tables Vol C Tables 4.2.6.8 and 6.1.1.4'
H H 0.0000 0.0000 'International Tables Vol C Tables 4.2.6.8 and 6.1.1.4'

loop_
_geom_angle_atom_site_label_1
_geom_angle_atom_site_label_2
_geom_angle_atom_site_label_3
_geom_angle
_geom_angle_site_symmetry_1
_geom_angle_site_symmetry_3
C2 C1 C6 118.9(3) . .
C2 C1 C8 121.2(3) . .
C6 C1 C8 120.0(3) . .
C1 C2 C3 120.3(3) . .
C1 C2 H2 119.8 . .
C3 C2 H2 119.8 . .
C4 C3 C2 121.8(3) . .
C4 C3 C7 118.4(3) . .
C2 C3 C7 119.6(3) . .
C3 C4 C5 117.5(3) . .
C3 C4 H4 121.2 . .
C5 C4 H4 121.2 . .
O5 C5 C6 114.6(3) . .
O5 C5 C4 124.8(3) . .
C6 C5 C4 120.5(3) . .
C5 C6 C1 120.8(3) . .
C5 C6 H6 119.6 . .
C1 C6 H6 119.6 . .
O4 C7 O3 126.8(3) . .
O4 C7 C3 117.6(3) . .
O3 C7 C3 115.5(3) . .
O1 C8 O2 122.8(3) . .
O1 C8 C1 121.8(3) . .
O2 C8 C1 115.4(3) . .
O5 C9 C10 114.1(3) . .
O5 C9 H9A 108.7 . .
C10 C9 H9A 108.7 . .
O5 C9 H9B 108.7 . .
C10 C9 H9B 108.7 . .
H9A C9 H9B 107.6 . .
C11 C10 C12 120.2(4) . 2
C11 C10 C9 119.1(4) . .
C12 C10 C9 120.6(3) 2 .
C10 C11 C12 120.3(4) . .
C10 C11 H11 119.8 . .
C12 C11 H11 119.8 . .
C11 C12 C10 119.5(3) . 2
C11 C12 H12 120.3 . .
C10 C12 H12 120.3 2 .
O6 C13 O7 126.3(3) . .
O6 C13 C14 116.6(3) . .
O7 C13 C14 117.2(3) . .
C15 C14 C19 121.0(3) . .
C15 C14 C13 119.2(3) . .
C19 C14 C13 119.7(3) . .
C14 C15 C16 120.3(3) . .
C14 C15 H15 119.9 . .
C16 C15 H15 119.9 . .
O10 C16 C17 114.8(3) . .
O10 C16 C15 126.1(3) . .
C17 C16 C15 119.1(3) . .
C18 C17 C16 118.0(3) . .
C18 C17 H17 121.0 . .
C16 C17 H17 121.0 . .
C19 C18 C17 122.7(3) . .
C19 C18 C20 119.1(3) . .
C17 C18 C20 118.3(3) . .
C18 C19 C14 119.0(3) . .
C18 C19 H19 120.5 . .
C14 C19 H19 120.5 . .
O8 C20 O9 127.4(3) . .
O8 C20 C18 117.1(3) . .
O9 C20 C18 115.5(3) . .
O10 C21 C22 107.2(3) . .
O10 C21 H21A 110.3 . .
C22 C21 H21A 110.3 . .
O10 C21 H22B 110.3 . .
C22 C21 H22B 110.3 . .
H21A C21 H22B 108.5 . .
C24 C22 C23 117.7(4) 2_665 .
C24 C22 C21 121.7(3) 2_665 .
C23 C22 C21 120.7(4) . .
C24 C23 C22 121.9(4) . .
C24 C23 H23 119.1 . .
C22 C23 H23 119.1 . .
C22 C24 C23 120.4(4) 2_665 .
C22 C24 H24 119.8 2_665 .
C23 C24 H24 119.8 . .
C8 O2 Zn1 117.6(2) . .
C7 O3 H3A 104.6 . .
C5 O5 C9 117.9(3) . .
C13 O6 Zn1 146.6(3) . .
C13 O7 Zn1 130.5(2) . 2_666
C20 O9 H9C 105.0 . .
C16 O10 C21 118.7(3) . .
Zn1 O11 H11B 105.1 . .
Zn1 O11 H11C 106.4 . .
H11B O11 H11C 106.5 . .
Zn1 O12 H12D 109.1 . .
Zn1 O12 H12F 109.7 . .
H12D O12 H12F 109.5 . .
O7 Zn1 O2 129.96(11) 2_666 .
O7 Zn1 O6 135.10(11) 2_666 .
O2 Zn1 O6 94.89(12) . .
O7 Zn1 O12 86.68(12) 2_666 .
O2 Zn1 O12 95.66(13) . .
O6 Zn1 O12 86.90(12) . .
O7 Zn1 O11 88.75(12) 2_666 .
O2 Zn1 O11 91.50(12) . .
O6 Zn1 O11 92.47(12) . .
O12 Zn1 O11 172.84(12) . .

loop_
_geom_bond_atom_site_label_1
_geom_bond_atom_site_label_2
_geom_bond_distance
_geom_bond_site_symmetry_2
C1 C2 1.363(5) .
C1 C6 1.411(5) .
C1 C8 1.487(4) .
C2 C3 1.389(5) .
C2 H2 0.9300 .
C3 C4 1.382(5) .
C3 C7 1.490(5) .
C4 C5 1.412(5) .
C4 H4 0.9300 .
C5 O5 1.364(4) .
C5 C6 1.367(5) .
C6 H6 0.9300 .
C7 O4 1.284(4) .
C7 O3 1.342(4) .
C8 O1 1.221(5) .
C8 O2 1.276(5) .
C9 O5 1.445(5) .
C9 C10 1.507(5) .
C9 H9A 0.9700 .
C9 H9B 0.9700 .
C10 C11 1.355(5) .
C10 C12 1.420(6) 2
C11 C12 1.411(5) .
C11 H11 0.9300 .
C12 C10 1.420(6) 2
C12 H12 0.9300 .
C13 O6 1.217(4) .
C13 O7 1.233(4) .
C13 C14 1.518(5) .
C14 C15 1.362(5) .
C14 C19 1.386(5) .
C15 C16 1.425(5) .
C15 H15 0.9300 .
C16 O10 1.332(4) .
C16 C17 1.411(5) .
C17 C18 1.390(5) .
C17 H17 0.9300 .
C18 C19 1.376(5) .
C18 C20 1.502(4) .
C19 H19 0.9300 .
C20 O8 1.287(4) .
C20 O9 1.330(4) .
C21 O10 1.473(4) .
C21 C22 1.475(5) .
C21 H21A 0.9700 .
C21 H22B 0.9700 .
C22 C24 1.374(6) 2_665
C22 C23 1.399(6) .
C23 C24 1.398(5) .
C23 H23 0.9300 .
C24 C22 1.374(6) 2_665
C24 H24 0.9300 .
O2 Zn1 1.951(3) .
O3 H3A 0.9600 .
O6 Zn1 1.964(3) .
O7 Zn1 1.940(3) 2_666
O9 H9C 0.9600 .
O11 Zn1 2.168(3) .
O11 H11B 0.8501 .
O11 H11C 0.8501 .
O12 Zn1 2.117(3) .
O12 H12D 0.9599 .
O12 H12F 0.9600 .
Zn1 O7 1.940(3) 2_666

loop_
_geom_torsion_atom_site_label_1
_geom_torsion_atom_site_label_2
_geom_torsion_atom_site_label_3
_geom_torsion_atom_site_label_4
_geom_torsion
_geom_torsion_site_symmetry_1
_geom_torsion_site_symmetry_4
C6 C1 C2 C3 2.4(6) . .
C8 C1 C2 C3 -178.0(4) . .
C1 C2 C3 C4 -3.7(6) . .
C1 C2 C3 C7 -178.5(3) . .
C2 C3 C4 C5 4.0(6) . .
C7 C3 C4 C5 178.8(3) . .
C3 C4 C5 O5 179.3(3) . .
C3 C4 C5 C6 -3.1(6) . .
O5 C5 C6 C1 179.8(3) . .
C4 C5 C6 C1 2.0(6) . .
C2 C1 C6 C5 -1.6(6) . .
C8 C1 C6 C5 178.8(4) . .
C4 C3 C7 O4 2.8(5) . .
C2 C3 C7 O4 177.7(3) . .
C4 C3 C7 O3 179.5(3) . .
C2 C3 C7 O3 -5.6(5) . .
C2 C1 C8 O1 -0.2(6) . .
C6 C1 C8 O1 179.4(4) . .
C2 C1 C8 O2 -179.9(4) . .
C6 C1 C8 O2 -0.2(5) . .
O5 C9 C10 C11 -161.5(3) . .
O5 C9 C10 C12 21.1(5) . 2
C12 C10 C11 C12 0.0(6) 2 .
C9 C10 C11 C12 -177.3(3) . .
C10 C11 C12 C10 0.0(6) . 2
O6 C13 C14 C15 2.5(6) . .
O7 C13 C14 C15 -177.8(4) . .
O6 C13 C14 C19 -178.6(4) . .
O7 C13 C14 C19 1.0(6) . .
C19 C14 C15 C16 -0.2(6) . .
C13 C14 C15 C16 178.6(3) . .
C14 C15 C16 O10 -179.0(3) . .
C14 C15 C16 C17 -0.1(5) . .
O10 C16 C17 C18 179.4(3) . .
C15 C16 C17 C18 0.4(5) . .
C16 C17 C18 C19 -0.4(5) . .
C16 C17 C18 C20 179.5(3) . .
C17 C18 C19 C14 0.2(6) . .
C20 C18 C19 C14 -179.7(3) . .
C15 C14 C19 C18 0.1(6) . .
C13 C14 C19 C18 -178.7(3) . .
C19 C18 C20 O8 0.0(5) . .
C17 C18 C20 O8 -179.9(3) . .
C19 C18 C20 O9 178.8(3) . .
C17 C18 C20 O9 -1.1(5) . .
O10 C21 C22 C24 58.6(5) . 2_665
O10 C21 C22 C23 -121.5(4) . .
C24 C22 C23 C24 1.7(7) 2_665 .
C21 C22 C23 C24 -178.2(4) . .
C22 C23 C24 C22 -1.7(7) . 2_665
O1 C8 O2 Zn1 6.3(5) . .
C1 C8 O2 Zn1 -174.1(2) . .
C6 C5 O5 C9 169.0(3) . .
C4 C5 O5 C9 -13.3(5) . .
C10 C9 O5 C5 78.7(4) . .
O7 C13 O6 Zn1 17.8(8) . .
C14 C13 O6 Zn1 -162.6(3) . .
O6 C13 O7 Zn1 -3.9(6) . 2_666
C14 C13 O7 Zn1 176.4(3) . 2_666
C17 C16 O10 C21 176.4(3) . .
C15 C16 O10 C21 -4.7(5) . .
C22 C21 O10 C16 -179.7(3) . .
C8 O2 Zn1 O7 -7.2(4) . 2_666
C8 O2 Zn1 O6 170.5(3) . .
C8 O2 Zn1 O12 83.2(3) . .
C8 O2 Zn1 O11 -96.8(3) . .
C13 O6 Zn1 O7 -20.5(6) . 2_666
C13 O6 Zn1 O2 161.9(5) . .
C13 O6 Zn1 O12 -102.6(5) . .
C13 O6 Zn1 O11 70.2(5) . .
